data_7014201
loop_
_publ_author_name
'Besenyei, G\'abor'
'P\'ark\'anyi, L\'aszl\'o'
'Szalontai, G\'abor'
'Holly, S\'andor'
'P\'apai, Imre'
'Keresztury, G\'abor'
'Nagy, Andrea'

_publ_section_title
;
 N-benzoylimido complexes of palladium. Synthesis, structural
 characterisation and structure-reactivity relationship.
;
_journal_issue 13
_journal_name_full 'Dalton transactions (Cambridge, England : 2003)'
_journal_page_first 2041
_journal_page_last 2050
_journal_paper_doi 10.1039/b403200d
_journal_year 2004
_chemical_formula_sum 'C57 H49 Cl2 N O P4 Pd2'
_chemical_formula_weight 1171.55
_chemical_name_systematic
;
?
;
_space_group_IT_number 76
_symmetry_cell_setting tetragonal
_symmetry_space_group_name_Hall 'P 4w'
_symmetry_space_group_name_H-M 'P 41'
_atom_sites_solution_hydrogens geom
_atom_sites_solution_primary direct
_atom_sites_solution_secondary difmap
_audit_creation_method SHELXL-97
_cell_angle_alpha 90.00
_cell_angle_beta 90.00
_cell_angle_gamma 90.00
_cell_formula_units_Z 4
_cell_length_a 21.247(3)
_cell_length_b 21.247(3)
_cell_length_c 14.214(2)
_cell_measurement_reflns_used 25
_cell_measurement_temperature 293(2)
_cell_measurement_theta_max 28.38
_cell_measurement_theta_min 25.02
_cell_volume 6416.7(16)
_computing_cell_refinement 'CAD4 Express'
_computing_data_collection 'CAD4 Express'
_computing_data_reduction 'XCAD4 (Harms 1996)'
_computing_structure_refinement 'SHELXL-97 (Sheldrick, 1997)'
_computing_structure_solution 'SHELXS-97 (Sheldrick, 1990)'
_diffrn_ambient_temperature 293(2)
_diffrn_measured_fraction_theta_full 0.997
_diffrn_measured_fraction_theta_max 0.997
_diffrn_measurement_device_type 'Enraf-Nonius CAD4'
_diffrn_measurement_method \w--2\q
_diffrn_radiation_monochromator graphite
_diffrn_radiation_source 'fine-focus sealed tube'
_diffrn_radiation_type 'CU k\a'
_diffrn_radiation_wavelength 1.54184
_diffrn_reflns_av_R_equivalents 0.0290
_diffrn_reflns_av_sigmaI/netI 0.0964
_diffrn_reflns_limit_h_max 26
_diffrn_reflns_limit_h_min -26
_diffrn_reflns_limit_k_max 26
_diffrn_reflns_limit_k_min -26
_diffrn_reflns_limit_l_max 17
_diffrn_reflns_limit_l_min -16
_diffrn_reflns_number 14586
_diffrn_reflns_theta_full 75.04
_diffrn_reflns_theta_max 75.04
_diffrn_reflns_theta_min 2.94
_diffrn_standards_decay_% 2
_diffrn_standards_interval_time 60
_diffrn_standards_number 3
_exptl_absorpt_coefficient_mu 6.485
_exptl_absorpt_correction_T_max 1.0000
_exptl_absorpt_correction_T_min 0.8267
_exptl_absorpt_correction_type psi-scan
_exptl_crystal_colour orange
_exptl_crystal_density_diffrn 1.213
_exptl_crystal_density_method 'not measured'
_exptl_crystal_description block
_exptl_crystal_F_000 2368
_exptl_crystal_size_max 0.25
_exptl_crystal_size_mid 0.10
_exptl_crystal_size_min 0.10
_refine_diff_density_max 0.402
_refine_diff_density_min -0.763
_refine_diff_density_rms 0.076
_refine_ls_abs_structure_details 'Flack H D (1983), Acta Cryst. A39, 876-881'
_refine_ls_abs_structure_Flack -0.019(9)
_refine_ls_extinction_method none
_refine_ls_goodness_of_fit_ref 0.912
_refine_ls_hydrogen_treatment mixed
_refine_ls_matrix_type full
_refine_ls_number_parameters 607
_refine_ls_number_reflns 12907
_refine_ls_number_restraints 619
_refine_ls_restrained_S_all 0.897
_refine_ls_R_factor_all 0.0933
_refine_ls_R_factor_gt 0.0513
_refine_ls_shift/su_max 0.001
_refine_ls_shift/su_mean 0.000
_refine_ls_structure_factor_coef Fsqd
_refine_ls_weighting_details 'calc w=1/[\s^2^(Fo^2^)+(0.0598P)^2^+0.0000P] where P=(Fo^2^+2Fc^2^)/3'
_refine_ls_weighting_scheme calc
_refine_ls_wR_factor_gt 0.1079
_refine_ls_wR_factor_ref 0.1211
_reflns_number_gt 8537
_reflns_number_total 12907
_reflns_threshold_expression >2sigma(I)
_cod_data_source_file b403200d.txt
_cod_data_source_block 3e
_cod_depositor_comments
;
The following automatic conversions were performed:
'_symmetry_cell_setting' value 'Tetragonal' changed to 'tetragonal'
according to '/home/saulius/struct/CIF-dictionaries/cif_core.dic'
dictionary named 'cif_core.dic' version 2.4.1 from 2010-06-29.

Automatic conversion script
Id: cif_fix_enum 1527 2010-12-29 10:47:43Z saulius 
;
_cod_original_cell_volume 6416.7(13)
_cod_database_code 7014201

loop_
_symmetry_equiv_pos_as_xyz
'x, y, z'
'-x, -y, z+1/2'
'-y, x, z+1/4'
'y, -x, z+3/4'

loop_
_atom_site_label
_atom_site_type_symbol
_atom_site_fract_x
_atom_site_fract_y
_atom_site_fract_z
_atom_site_U_iso_or_equiv
_atom_site_adp_type
_atom_site_occupancy
_atom_site_symmetry_multiplicity
_atom_site_calc_flag
_atom_site_refinement_flags
_atom_site_disorder_assembly
_atom_site_disorder_group
Pd1 Pd 0.11184(2) 0.43246(2) 0.21081(4) 0.04284(13) Uani 1 1 d . . .
Pd2 Pd 0.21813(2) 0.51073(2) 0.09567(3) 0.04084(12) Uani 1 1 d . . .
Cl1 Cl 0.04766(8) 0.42594(10) 0.34442(15) 0.0644(5) Uani 1 1 d . . .
Cl2 Cl 0.27894(8) 0.60258(8) 0.09063(17) 0.0618(5) Uani 1 1 d . . .
P1 P 0.19349(9) 0.38549(10) 0.29097(14) 0.0513(5) Uani 1 1 d . . .
P2 P 0.03460(8) 0.47473(9) 0.11428(13) 0.0455(4) Uani 1 1 d . . .
P3 P 0.13425(8) 0.56166(9) 0.02343(13) 0.0447(4) Uani 1 1 d . . .
P4 P 0.29550(8) 0.45052(8) 0.16988(13) 0.0412(4) Uani 1 1 d . . .
O1 O 0.1390(4) 0.3311(3) 0.0768(6) 0.107(2) Uani 1 1 d . . .
N1 N 0.1660(2) 0.4326(2) 0.0970(4) 0.0412(12) Uani 1 1 d . . .
C1 C 0.2654(3) 0.3774(3) 0.2202(6) 0.0476(17) Uani 1 1 d . . .
H1A H 0.2980 0.3591 0.2594 0.062 Uiso 1 1 calc R . .
H1B H 0.2571 0.3481 0.1693 0.062 Uiso 1 1 calc R . .
C2 C 0.0662(3) 0.5097(3) 0.0064(5) 0.0487(18) Uani 1 1 d . . .
H2A H 0.0330 0.5336 -0.0239 0.063 Uiso 1 1 calc R . .
H2B H 0.0782 0.4761 -0.0361 0.063 Uiso 1 1 calc R . .
C3 C 0.1697(4) 0.3811(4) 0.0485(6) 0.064(2) Uani 1 1 d . . .
C4 C 0.2067(4) 0.3715(4) -0.0374(7) 0.072(2) Uani 1 1 d D . .
C5 C 0.2291(5) 0.4205(5) -0.0911(8) 0.098(4) Uani 1 1 d D . .
H5 H 0.2226 0.4617 -0.0715 0.128 Uiso 1 1 calc R . .
C6 C 0.2627(6) 0.4083(7) -0.1782(9) 0.121(4) Uani 1 1 d DU . .
H6 H 0.2769 0.4414 -0.2154 0.157 Uiso 1 1 calc R . .
C7 C 0.2729(7) 0.3488(7) -0.2037(11) 0.137(5) Uani 1 1 d DU . .
H7 H 0.2962 0.3409 -0.2578 0.178 Uiso 1 1 calc R . .
C8 C 0.2506(7) 0.2996(8) -0.1536(10) 0.154(6) Uani 1 1 d DU . .
H8 H 0.2596 0.2588 -0.1732 0.200 Uiso 1 1 calc R . .
C9 C 0.2132(6) 0.3093(5) -0.0708(8) 0.112(4) Uani 1 1 d DU . .
H9 H 0.1938 0.2757 -0.0403 0.146 Uiso 1 1 calc R . .
C1P C 0.1772(4) 0.3070(4) 0.3308(8) 0.080(3) Uani 1 1 d U . .
C2P C 0.1885(8) 0.2570(6) 0.2811(11) 0.159(6) Uani 1 1 d U . .
H2P H 0.2091 0.2633 0.2242 0.207 Uiso 1 1 calc R . .
C3P C 0.1731(11) 0.1947(7) 0.3036(17) 0.218(9) Uani 1 1 d U . .
H3P H 0.1800 0.1617 0.2620 0.284 Uiso 1 1 calc R . .
C4P C 0.1487(10) 0.1862(10) 0.3858(19) 0.216(9) Uani 1 1 d U . .
H4P H 0.1361 0.1459 0.4029 0.280 Uiso 1 1 calc R . .
C5P C 0.1406(10) 0.2355(9) 0.4500(16) 0.211(9) Uani 1 1 d U . .
H5P H 0.1273 0.2277 0.5113 0.274 Uiso 1 1 calc R . .
C6P C 0.1531(7) 0.2977(6) 0.4189(12) 0.158(6) Uani 1 1 d U . .
H6P H 0.1451 0.3318 0.4581 0.205 Uiso 1 1 calc R . .
C7P C 0.2186(4) 0.4279(5) 0.3973(5) 0.067(2) Uani 1 1 d U . .
C8P C 0.2681(4) 0.4037(6) 0.4540(7) 0.099(3) Uani 1 1 d U . .
H8P H 0.2885 0.3665 0.4380 0.128 Uiso 1 1 calc R . .
C9P C 0.2850(6) 0.4371(8) 0.5339(9) 0.128(5) Uani 1 1 d U . .
H9P H 0.3154 0.4207 0.5740 0.167 Uiso 1 1 calc R . .
C10P C 0.2576(6) 0.4944(8) 0.5551(8) 0.130(5) Uani 1 1 d U . .
H10P H 0.2704 0.5169 0.6078 0.170 Uiso 1 1 calc R . .
C11P C 0.2119(4) 0.5172(6) 0.4984(7) 0.097(3) Uani 1 1 d U . .
H11P H 0.1935 0.5559 0.5118 0.126 Uiso 1 1 calc R . .
C12P C 0.1921(4) 0.4833(5) 0.4206(6) 0.076(3) Uani 1 1 d U . .
H12P H 0.1598 0.4992 0.3835 0.098 Uiso 1 1 calc R . .
C13P C -0.0160(3) 0.4117(4) 0.0703(5) 0.054(2) Uani 1 1 d U . .
C14P C -0.0220(5) 0.3570(5) 0.1206(8) 0.091(3) Uani 1 1 d U . .
H14P H -0.0007 0.3532 0.1775 0.118 Uiso 1 1 calc R . .
C15P C -0.0575(6) 0.3087(5) 0.0906(10) 0.113(4) Uani 1 1 d U . .
H15P H -0.0603 0.2716 0.1251 0.148 Uiso 1 1 calc R . .
C16P C -0.0889(6) 0.3157(6) 0.0087(10) 0.114(4) Uani 1 1 d U . .
H16P H -0.1141 0.2828 -0.0122 0.148 Uiso 1 1 calc R . .
C17P C -0.0854(5) 0.3680(5) -0.0439(9) 0.099(3) Uani 1 1 d U . .
H17P H -0.1076 0.3710 -0.1001 0.129 Uiso 1 1 calc R . .
C18P C -0.0488(4) 0.4166(5) -0.0135(6) 0.073(2) Uani 1 1 d U . .
H18P H -0.0458 0.4532 -0.0492 0.095 Uiso 1 1 calc R . .
C19P C -0.0187(3) 0.5348(4) 0.1603(6) 0.0521(18) Uani 1 1 d U . .
C20P C -0.0729(4) 0.5524(5) 0.1121(7) 0.077(3) Uani 1 1 d U . .
H20P H -0.0827 0.5341 0.0544 0.100 Uiso 1 1 calc R . .
C21P C -0.1123(4) 0.5972(5) 0.1511(8) 0.091(3) Uani 1 1 d U . .
H21P H -0.1488 0.6088 0.1195 0.118 Uiso 1 1 calc R . .
C22P C -0.0987(4) 0.6243(5) 0.2335(8) 0.078(3) Uani 1 1 d U . .
H22P H -0.1256 0.6547 0.2578 0.102 Uiso 1 1 calc R . .
C23P C -0.0460(4) 0.6081(4) 0.2823(7) 0.072(2) Uani 1 1 d U . .
H23P H -0.0376 0.6264 0.3404 0.094 Uiso 1 1 calc R . .
C24P C -0.0053(4) 0.5644(4) 0.2447(5) 0.062(2) Uani 1 1 d U . .
H24P H 0.0316 0.5545 0.2766 0.080 Uiso 1 1 calc R . .
C25P C 0.1515(3) 0.5909(4) -0.0937(6) 0.056(2) Uani 1 1 d U . .
C26P C 0.1824(4) 0.6485(5) -0.1014(7) 0.081(3) Uani 1 1 d U . .
H26P H 0.1909 0.6723 -0.0480 0.105 Uiso 1 1 calc R . .
C27P C 0.2001(5) 0.6700(6) -0.1886(9) 0.109(4) Uani 1 1 d U . .
H27P H 0.2212 0.7082 -0.1938 0.142 Uiso 1 1 calc R . .
C28P C 0.1873(5) 0.6363(7) -0.2672(7) 0.111(4) Uani 1 1 d U . .
H28P H 0.1989 0.6518 -0.3260 0.144 Uiso 1 1 calc R . .
C29P C 0.1571(5) 0.5791(7) -0.2600(7) 0.104(4) Uani 1 1 d U . .
H29P H 0.1486 0.5555 -0.3136 0.135 Uiso 1 1 calc R . .
C30P C 0.1398(4) 0.5572(5) -0.1730(5) 0.077(3) Uani 1 1 d U . .
H30P H 0.1196 0.5185 -0.1683 0.100 Uiso 1 1 calc R . .
C31P C 0.1033(3) 0.6291(3) 0.0851(6) 0.0500(17) Uani 1 1 d U . .
C32P C 0.0519(4) 0.6624(4) 0.0465(8) 0.083(3) Uani 1 1 d U . .
H32P H 0.0357 0.6499 -0.0114 0.107 Uiso 1 1 calc R . .
C33P C 0.0251(6) 0.7124(5) 0.0918(11) 0.112(4) Uani 1 1 d U . .
H33P H -0.0099 0.7330 0.0673 0.145 Uiso 1 1 calc R . .
C34P C 0.0516(6) 0.7307(5) 0.1737(11) 0.112(4) Uani 1 1 d U . .
H34P H 0.0334 0.7644 0.2056 0.146 Uiso 1 1 calc R . .
C35P C 0.1056(5) 0.7018(5) 0.2143(9) 0.095(3) Uani 1 1 d U . .
H35P H 0.1239 0.7171 0.2691 0.124 Uiso 1 1 calc R . .
C36P C 0.1297(4) 0.6487(4) 0.1675(6) 0.068(2) Uani 1 1 d U . .
H36P H 0.1638 0.6270 0.1928 0.089 Uiso 1 1 calc R . .
C37P C 0.3399(3) 0.4869(3) 0.2644(5) 0.0477(17) Uani 1 1 d U . .
C38P C 0.3198(4) 0.5432(4) 0.3044(6) 0.062(2) Uani 1 1 d U . .
H38P H 0.2857 0.5648 0.2789 0.081 Uiso 1 1 calc R . .
C39P C 0.3506(5) 0.5670(4) 0.3820(7) 0.083(3) Uani 1 1 d U . .
H39P H 0.3360 0.6037 0.4103 0.108 Uiso 1 1 calc R . .
C40P C 0.4027(5) 0.5373(6) 0.4178(7) 0.087(3) Uani 1 1 d U . .
H40P H 0.4243 0.5547 0.4684 0.113 Uiso 1 1 calc R . .
C41P C 0.4221(4) 0.4833(5) 0.3798(7) 0.087(3) Uani 1 1 d U . .
H41P H 0.4566 0.4628 0.4059 0.113 Uiso 1 1 calc R . .
C42P C 0.3924(4) 0.4570(4) 0.3030(6) 0.066(2) Uani 1 1 d U . .
H42P H 0.4073 0.4197 0.2770 0.086 Uiso 1 1 calc R . .
C43P C 0.3553(3) 0.4243(3) 0.0878(6) 0.0475(16) Uani 1 1 d U . .
C44P C 0.3715(3) 0.4633(4) 0.0160(6) 0.056(2) Uani 1 1 d U . .
H44P H 0.3516 0.5021 0.0104 0.073 Uiso 1 1 calc R . .
C45P C 0.4168(4) 0.4467(4) -0.0487(7) 0.078(3) Uani 1 1 d U . .
H45P H 0.4276 0.4744 -0.0968 0.102 Uiso 1 1 calc R . .
C46P C 0.4460(4) 0.3888(5) -0.0420(8) 0.085(3) Uani 1 1 d U . .
H46P H 0.4766 0.3776 -0.0856 0.111 Uiso 1 1 calc R . .
C47P C 0.4301(4) 0.3477(5) 0.0289(8) 0.084(3) Uani 1 1 d U . .
H47P H 0.4493 0.3084 0.0332 0.109 Uiso 1 1 calc R . .
C48P C 0.3842(3) 0.3661(4) 0.0947(7) 0.068(2) Uani 1 1 d U . .
H48P H 0.3733 0.3390 0.1434 0.089 Uiso 1 1 calc R . .

loop_
_atom_site_aniso_label
_atom_site_aniso_U_11
_atom_site_aniso_U_22
_atom_site_aniso_U_33
_atom_site_aniso_U_23
_atom_site_aniso_U_13
_atom_site_aniso_U_12
Pd1 0.0337(3) 0.0552(3) 0.0396(3) 0.0011(2) 0.0029(2) -0.0006(2)
Pd2 0.0326(2) 0.0456(3) 0.0444(3) 0.0007(2) 0.0002(2) -0.0009(2)
Cl1 0.0512(10) 0.0929(14) 0.0491(11) 0.0080(11) 0.0145(10) 0.0042(10)
Cl2 0.0527(10) 0.0523(10) 0.0802(13) 0.0080(11) -0.0061(10) -0.0132(8)
P1 0.0366(10) 0.0655(13) 0.0519(12) 0.0138(10) 0.0050(9) 0.0061(9)
P2 0.0321(8) 0.0620(11) 0.0425(11) -0.0003(9) 0.0009(8) -0.0015(8)
P3 0.0362(9) 0.0525(11) 0.0454(11) 0.0042(9) -0.0018(8) -0.0006(8)
P4 0.0320(8) 0.0476(10) 0.0441(10) -0.0001(8) 0.0009(7) 0.0022(7)
O1 0.143(6) 0.068(4) 0.111(6) -0.013(4) 0.026(5) -0.024(4)
N1 0.040(3) 0.043(3) 0.040(3) -0.001(3) 0.003(3) 0.003(2)
C1 0.039(4) 0.047(4) 0.057(4) 0.004(4) -0.001(4) 0.002(3)
C2 0.040(4) 0.060(5) 0.047(4) -0.005(4) -0.007(3) -0.003(3)
C3 0.057(5) 0.066(5) 0.068(6) -0.016(5) -0.007(4) -0.004(4)
C4 0.052(5) 0.100(7) 0.062(6) -0.018(6) -0.001(5) 0.017(5)
C5 0.088(7) 0.097(8) 0.110(9) -0.044(7) 0.028(6) -0.043(6)
C6 0.120(7) 0.132(8) 0.110(8) -0.027(6) 0.030(6) -0.038(6)
C7 0.120(11) 0.171(16) 0.121(12) -0.016(11) 0.039(9) 0.043(11)
C8 0.173(14) 0.177(14) 0.113(11) -0.035(11) 0.031(11) 0.090(12)
C9 0.145(10) 0.106(9) 0.086(8) -0.012(7) -0.008(7) 0.060(8)
C1P 0.060(5) 0.068(6) 0.113(9) 0.035(6) 0.025(5) 0.006(4)
C2P 0.238(15) 0.087(9) 0.152(12) 0.025(9) 0.068(11) -0.060(10)
C3P 0.31(2) 0.090(10) 0.26(2) 0.041(12) 0.074(17) -0.071(12)
C4P 0.203(16) 0.134(14) 0.31(3) 0.082(16) 0.106(17) -0.041(13)
C5P 0.229(16) 0.156(15) 0.25(2) 0.082(15) 0.136(15) 0.001(15)
C6P 0.191(13) 0.096(9) 0.187(14) 0.062(10) 0.084(12) 0.002(9)
C7P 0.042(4) 0.122(8) 0.037(4) 0.008(5) 0.004(3) 0.006(5)
C8P 0.064(6) 0.172(10) 0.061(6) 0.007(7) -0.004(5) 0.020(6)
C9P 0.075(8) 0.234(16) 0.076(8) -0.015(9) -0.031(6) 0.029(9)
C10P 0.071(7) 0.250(16) 0.071(8) -0.035(9) -0.012(6) 0.000(9)
C11P 0.058(6) 0.166(10) 0.068(6) -0.028(7) 0.001(5) -0.015(6)
C12P 0.047(5) 0.127(8) 0.054(5) -0.020(5) -0.005(4) -0.014(5)
C13P 0.039(4) 0.079(5) 0.044(5) -0.009(4) -0.005(3) -0.002(4)
C14P 0.109(8) 0.078(6) 0.085(8) 0.012(6) -0.024(6) -0.020(6)
C15P 0.136(10) 0.090(7) 0.114(9) 0.001(7) -0.053(8) -0.040(7)
C16P 0.106(9) 0.105(9) 0.131(11) -0.038(8) -0.007(8) -0.046(7)
C17P 0.114(8) 0.098(8) 0.085(7) -0.018(7) -0.019(6) -0.048(6)
C18P 0.072(6) 0.088(6) 0.059(6) -0.011(5) -0.004(5) -0.016(5)
C19P 0.032(4) 0.065(5) 0.060(5) 0.004(4) -0.003(3) -0.006(3)
C20P 0.046(4) 0.116(8) 0.068(6) -0.016(5) -0.013(4) 0.016(5)
C21P 0.051(5) 0.122(9) 0.100(9) 0.003(7) -0.014(5) 0.011(6)
C22P 0.053(5) 0.091(7) 0.091(8) -0.012(6) 0.014(5) 0.016(5)
C23P 0.063(5) 0.088(6) 0.066(6) -0.021(5) 0.000(5) 0.009(5)
C24P 0.049(4) 0.087(6) 0.050(5) -0.004(4) -0.007(4) 0.012(4)
C25P 0.044(4) 0.075(5) 0.049(5) 0.008(4) -0.001(4) -0.003(4)
C26P 0.087(7) 0.090(7) 0.066(6) 0.023(5) 0.000(5) -0.012(6)
C27P 0.105(8) 0.136(10) 0.086(8) 0.051(7) 0.009(7) -0.032(7)
C28P 0.100(8) 0.191(13) 0.042(6) 0.042(7) -0.013(5) -0.022(8)
C29P 0.081(7) 0.180(12) 0.051(6) 0.002(7) 0.009(5) -0.045(7)
C30P 0.081(6) 0.118(8) 0.031(5) -0.004(5) 0.005(4) -0.033(5)
C31P 0.041(4) 0.058(4) 0.051(5) 0.004(4) 0.000(3) -0.001(3)
C32P 0.067(6) 0.076(6) 0.105(8) 0.006(6) -0.012(5) 0.009(5)
C33P 0.092(8) 0.096(8) 0.146(11) -0.006(9) 0.018(9) 0.044(7)
C34P 0.100(9) 0.074(7) 0.162(13) -0.030(8) 0.046(9) 0.002(6)
C35P 0.100(8) 0.093(7) 0.092(8) -0.012(7) 0.007(7) -0.013(6)
C36P 0.073(6) 0.066(5) 0.066(6) -0.008(5) 0.006(5) 0.001(4)
C37P 0.049(4) 0.041(4) 0.053(5) 0.007(3) -0.001(3) 0.005(3)
C38P 0.064(5) 0.060(5) 0.062(5) -0.024(4) -0.003(4) -0.002(4)
C39P 0.099(8) 0.064(6) 0.085(7) -0.024(5) 0.006(6) -0.009(5)
C40P 0.085(7) 0.110(8) 0.065(6) -0.006(6) -0.011(6) -0.027(6)
C41P 0.065(6) 0.111(8) 0.085(7) -0.019(6) -0.035(5) -0.011(6)
C42P 0.060(5) 0.064(5) 0.075(6) -0.010(4) -0.009(4) 0.008(4)
C43P 0.044(4) 0.045(4) 0.054(4) -0.010(4) -0.006(4) -0.004(3)
C44P 0.045(4) 0.058(5) 0.065(5) 0.001(4) 0.016(4) -0.005(3)
C45P 0.088(6) 0.067(6) 0.080(7) -0.003(5) 0.034(5) -0.006(5)
C46P 0.072(6) 0.086(6) 0.097(7) -0.024(6) 0.046(6) -0.013(5)
C47P 0.071(6) 0.072(6) 0.108(8) -0.008(6) 0.023(6) 0.025(5)
C48P 0.058(5) 0.058(5) 0.088(6) -0.002(5) 0.025(5) 0.011(4)

loop_
_atom_type_symbol
_atom_type_description
_atom_type_scat_dispersion_real
_atom_type_scat_dispersion_imag
_atom_type_scat_source
C C 0.0181 0.0091 'International Tables Vol C Tables 4.2.6.8 and 6.1.1.4'
H H 0.0000 0.0000 'International Tables Vol C Tables 4.2.6.8 and 6.1.1.4'
Cl Cl 0.3639 0.7018 'International Tables Vol C Tables 4.2.6.8 and 6.1.1.4'
N N 0.0311 0.0180 'International Tables Vol C Tables 4.2.6.8 and 6.1.1.4'
O O 0.0492 0.0322 'International Tables Vol C Tables 4.2.6.8 and 6.1.1.4'
P P 0.2955 0.4335 'International Tables Vol C Tables 4.2.6.8 and 6.1.1.4'
Pd Pd 0.1215 3.9337 'International Tables Vol C Tables 4.2.6.8 and 6.1.1.4'

loop_
_geom_angle_atom_site_label_1
_geom_angle_atom_site_label_2
_geom_angle_atom_site_label_3
_geom_angle
_geom_angle_site_symmetry_1
_geom_angle_site_symmetry_3
_geom_angle_publ_flag
N1 Pd1 P1 88.10(16) . . ?
N1 Pd1 P2 85.86(16) . . ?
P1 Pd1 P2 173.32(7) . . ?
N1 Pd1 Cl1 176.71(16) . . ?
P1 Pd1 Cl1 90.68(7) . . ?
P2 Pd1 Cl1 95.20(7) . . ?
N1 Pd1 Pd2 35.42(15) . . ?
P1 Pd1 Pd2 86.98(5) . . ?
P2 Pd1 Pd2 89.75(5) . . ?
Cl1 Pd1 Pd2 147.55(6) . . ?
N1 Pd2 P3 88.05(16) . . ?
N1 Pd2 P4 86.02(16) . . ?
P3 Pd2 P4 174.04(7) . . ?
N1 Pd2 Cl2 178.78(19) . . ?
P3 Pd2 Cl2 91.24(7) . . ?
P4 Pd2 Cl2 94.70(6) . . ?
N1 Pd2 Pd1 35.24(17) . . ?
P3 Pd2 Pd1 85.86(5) . . ?
P4 Pd2 Pd1 88.93(5) . . ?
Cl2 Pd2 Pd1 145.69(6) . . ?
C1P P1 C1 104.3(4) . . ?
C1P P1 C7P 104.6(5) . . ?
C1 P1 C7P 104.8(4) . . ?
C1P P1 Pd1 114.4(3) . . ?
C1 P1 Pd1 113.3(2) . . ?
C7P P1 Pd1 114.4(3) . . ?
C13P P2 C19P 105.6(3) . . ?
C13P P2 C2 103.1(3) . . ?
C19P P2 C2 104.1(3) . . ?
C13P P2 Pd1 109.5(3) . . ?
C19P P2 Pd1 119.8(3) . . ?
C2 P2 Pd1 113.2(2) . . ?
C31P P3 C25P 104.3(4) . . ?
C31P P3 C2 104.7(3) . . ?
C25P P3 C2 104.1(3) . . ?
C31P P3 Pd2 115.8(3) . . ?
C25P P3 Pd2 114.2(3) . . ?
C2 P3 Pd2 112.5(2) . . ?
C43P P4 C37P 104.1(3) . . ?
C43P P4 C1 103.7(3) . . ?
C37P P4 C1 104.7(3) . . ?
C43P P4 Pd2 111.8(3) . . ?
C37P P4 Pd2 117.9(2) . . ?
C1 P4 Pd2 113.4(2) . . ?
C3 N1 Pd1 117.8(5) . . ?
C3 N1 Pd2 131.6(5) . . ?
Pd1 N1 Pd2 109.3(3) . . ?
P4 C1 P1 115.2(4) . . ?
P2 C2 P3 115.0(4) . . ?
N1 C3 O1 119.5(8) . . ?
N1 C3 C4 126.3(8) . . ?
O1 C3 C4 114.2(8) . . ?
C5 C4 C9 119.2(10) . . ?
C5 C4 C3 122.8(8) . . ?
C9 C4 C3 117.5(9) . . ?
C4 C5 C6 120.6(10) . . ?
C7 C6 C5 118.7(12) . . ?
C6 C7 C8 122.3(14) . . ?
C7 C8 C9 121.0(13) . . ?
C4 C9 C8 117.6(12) . . ?
C2P C1P C6P 116.7(11) . . ?
C2P C1P P1 123.5(9) . . ?
C6P C1P P1 119.7(10) . . ?
C1P C2P C3P 127.3(15) . . ?
C4P C3P C2P 116(2) . . ?
C3P C4P C5P 122.3(19) . . ?
C4P C5P C6P 118.1(18) . . ?
C1P C6P C5P 119.4(15) . . ?
C12P C7P C8P 119.0(9) . . ?
C12P C7P P1 120.7(6) . . ?
C8P C7P P1 120.2(8) . . ?
C9P C8P C7P 118.1(11) . . ?
C10P C9P C8P 121.4(12) . . ?
C11P C10P C9P 119.2(12) . . ?
C10P C11P C12P 120.5(12) . . ?
C7P C12P C11P 121.7(10) . . ?
C14P C13P C18P 117.8(8) . . ?
C14P C13P P2 119.8(6) . . ?
C18P C13P P2 122.3(7) . . ?
C15P C14P C13P 122.3(10) . . ?
C14P C15P C16P 117.8(11) . . ?
C17P C16P C15P 123.1(11) . . ?
C16P C17P C18P 118.8(11) . . ?
C17P C18P C13P 120.1(10) . . ?
C24P C19P C20P 118.4(8) . . ?
C24P C19P P2 120.0(6) . . ?
C20P C19P P2 121.6(7) . . ?
C21P C20P C19P 119.1(9) . . ?
C22P C21P C20P 121.2(9) . . ?
C21P C22P C23P 121.1(9) . . ?
C22P C23P C24P 119.3(9) . . ?
C23P C24P C19P 120.9(8) . . ?
C30P C25P C26P 118.9(8) . . ?
C30P C25P P3 123.0(7) . . ?
C26P C25P P3 117.9(7) . . ?
C27P C26P C25P 119.5(10) . . ?
C28P C27P C26P 121.0(11) . . ?
C27P C28P C29P 119.8(10) . . ?
C30P C29P C28P 119.5(10) . . ?
C25P C30P C29P 121.4(9) . . ?
C36P C31P C32P 119.9(8) . . ?
C36P C31P P3 120.7(6) . . ?
C32P C31P P3 119.4(7) . . ?
C33P C32P C31P 121.9(10) . . ?
C34P C33P C32P 117.2(11) . . ?
C33P C34P C35P 124.1(11) . . ?
C36P C35P C34P 116.7(11) . . ?
C31P C36P C35P 120.1(9) . . ?
C38P C37P C42P 118.4(7) . . ?
C38P C37P P4 120.6(6) . . ?
C42P C37P P4 120.8(6) . . ?
C39P C38P C37P 119.7(8) . . ?
C40P C39P C38P 120.7(9) . . ?
C41P C40P C39P 119.7(9) . . ?
C40P C41P C42P 121.9(10) . . ?
C41P C42P C37P 119.4(8) . . ?
C44P C43P C48P 119.1(7) . . ?
C44P C43P P4 118.2(5) . . ?
C48P C43P P4 122.7(6) . . ?
C43P C44P C45P 121.5(8) . . ?
C44P C45P C46P 119.7(9) . . ?
C47P C46P C45P 120.4(8) . . ?
C46P C47P C48P 118.7(8) . . ?
C43P C48P C47P 120.6(9) . . ?

loop_
_geom_bond_atom_site_label_1
_geom_bond_atom_site_label_2
_geom_bond_distance
_geom_bond_site_symmetry_2
_geom_bond_publ_flag
Pd1 N1 1.986(6) . ?
Pd1 P1 2.303(2) . ?
Pd1 P2 2.3200(19) . ?
Pd1 Cl1 2.3421(19) . ?
Pd1 Pd2 3.2471(8) . ?
Pd2 N1 1.994(5) . ?
Pd2 P3 2.3243(18) . ?
Pd2 P4 2.3347(18) . ?
Pd2 Cl2 2.3416(18) . ?
P1 C1P 1.795(9) . ?
P1 C1 1.837(7) . ?
P1 C7P 1.838(9) . ?
P2 C13P 1.828(8) . ?
P2 C19P 1.828(8) . ?
P2 C2 1.832(7) . ?
P3 C31P 1.803(8) . ?
P3 C25P 1.814(8) . ?
P3 C2 1.835(7) . ?
P4 C43P 1.814(7) . ?
P4 C37P 1.814(8) . ?
P4 C1 1.826(7) . ?
O1 C3 1.311(10) . ?
N1 C3 1.296(9) . ?
C3 C4 1.467(12) . ?
C4 C5 1.375(10) . ?
C4 C9 1.412(10) . ?
C5 C6 1.452(12) . ?
C6 C7 1.333(12) . ?
C7 C8 1.350(12) . ?
C8 C9 1.435(13) . ?
C1P C2P 1.298(16) . ?
C1P C6P 1.367(16) . ?
C2P C3P 1.400(17) . ?
C3P C4P 1.29(3) . ?
C4P C5P 1.40(3) . ?
C5P C6P 1.418(18) . ?
C7P C12P 1.345(12) . ?
C7P C8P 1.422(12) . ?
C8P C9P 1.386(16) . ?
C9P C10P 1.382(18) . ?
C10P C11P 1.352(15) . ?
C11P C12P 1.385(12) . ?
C13P C14P 1.370(12) . ?
C13P C18P 1.384(11) . ?
C14P C15P 1.344(12) . ?
C15P C16P 1.350(16) . ?
C16P C17P 1.340(15) . ?
C17P C18P 1.364(11) . ?
C19P C24P 1.384(10) . ?
C19P C20P 1.391(10) . ?
C20P C21P 1.384(12) . ?
C21P C22P 1.335(13) . ?
C22P C23P 1.361(12) . ?
C23P C24P 1.377(10) . ?
C25P C30P 1.359(11) . ?
C25P C26P 1.394(11) . ?
C26P C27P 1.373(13) . ?
C27P C28P 1.354(16) . ?
C28P C29P 1.379(15) . ?
C29P C30P 1.371(12) . ?
C31P C36P 1.365(11) . ?
C31P C32P 1.412(10) . ?
C32P C33P 1.367(13) . ?
C33P C34P 1.350(17) . ?
C34P C35P 1.424(16) . ?
C35P C36P 1.405(13) . ?
C37P C38P 1.393(10) . ?
C37P C42P 1.397(10) . ?
C38P C39P 1.379(11) . ?
C39P C40P 1.371(13) . ?
C40P C41P 1.333(13) . ?
C41P C42P 1.379(11) . ?
C43P C44P 1.359(10) . ?
C43P C48P 1.383(9) . ?
C44P C45P 1.377(10) . ?
C45P C46P 1.381(12) . ?
C46P C47P 1.376(13) . ?
C47P C48P 1.407(11) . ?

loop_
_geom_torsion_atom_site_label_1
_geom_torsion_atom_site_label_2
_geom_torsion_atom_site_label_3
_geom_torsion_atom_site_label_4
_geom_torsion
_geom_torsion_site_symmetry_1
_geom_torsion_site_symmetry_2
_geom_torsion_site_symmetry_3
_geom_torsion_site_symmetry_4
_geom_torsion_publ_flag
P1 Pd1 Pd2 N1 91.0(3) . . . . ?
P2 Pd1 Pd2 N1 -83.2(3) . . . . ?
Cl1 Pd1 Pd2 N1 177.5(3) . . . . ?
N1 Pd1 Pd2 P3 92.5(3) . . . . ?
P1 Pd1 Pd2 P3 -176.54(8) . . . . ?
P2 Pd1 Pd2 P3 9.30(7) . . . . ?
Cl1 Pd1 Pd2 P3 -90.03(11) . . . . ?
N1 Pd1 Pd2 P4 -84.6(3) . . . . ?
P1 Pd1 Pd2 P4 6.37(7) . . . . ?
P2 Pd1 Pd2 P4 -167.80(7) . . . . ?
Cl1 Pd1 Pd2 P4 92.87(11) . . . . ?
N1 Pd1 Pd2 Cl2 178.6(3) . . . . ?
P1 Pd1 Pd2 Cl2 -90.42(11) . . . . ?
P2 Pd1 Pd2 Cl2 95.41(10) . . . . ?
Cl1 Pd1 Pd2 Cl2 -3.92(14) . . . . ?
N1 Pd1 P1 C1P -115.0(5) . . . . ?
P2 Pd1 P1 C1P -89.6(8) . . . . ?
Cl1 Pd1 P1 C1P 61.9(4) . . . . ?
Pd2 Pd1 P1 C1P -150.4(4) . . . . ?
N1 Pd1 P1 C1 4.4(3) . . . . ?
P2 Pd1 P1 C1 29.8(7) . . . . ?
Cl1 Pd1 P1 C1 -178.7(3) . . . . ?
Pd2 Pd1 P1 C1 -31.1(2) . . . . ?
N1 Pd1 P1 C7P 124.4(3) . . . . ?
P2 Pd1 P1 C7P 149.8(7) . . . . ?
Cl1 Pd1 P1 C7P -58.7(3) . . . . ?
Pd2 Pd1 P1 C7P 89.0(3) . . . . ?
N1 Pd1 P2 C13P 95.4(3) . . . . ?
P1 Pd1 P2 C13P 69.9(7) . . . . ?
Cl1 Pd1 P2 C13P -81.5(3) . . . . ?
Pd2 Pd1 P2 C13P 130.6(3) . . . . ?
N1 Pd1 P2 C19P -142.4(3) . . . . ?
P1 Pd1 P2 C19P -167.8(6) . . . . ?
Cl1 Pd1 P2 C19P 40.7(3) . . . . ?
Pd2 Pd1 P2 C19P -107.1(3) . . . . ?
N1 Pd1 P2 C2 -19.0(3) . . . . ?
P1 Pd1 P2 C2 -44.5(7) . . . . ?
Cl1 Pd1 P2 C2 164.1(3) . . . . ?
Pd2 Pd1 P2 C2 16.2(3) . . . . ?
N1 Pd2 P3 C31P 121.4(3) . . . . ?
P4 Pd2 P3 C31P 115.3(7) . . . . ?
Cl2 Pd2 P3 C31P -59.6(3) . . . . ?
Pd1 Pd2 P3 C31P 86.2(3) . . . . ?
N1 Pd2 P3 C25P -117.4(3) . . . . ?
P4 Pd2 P3 C25P -123.4(7) . . . . ?
Cl2 Pd2 P3 C25P 61.6(3) . . . . ?
Pd1 Pd2 P3 C25P -152.6(3) . . . . ?
N1 Pd2 P3 C2 1.0(3) . . . . ?
P4 Pd2 P3 C2 -5.0(8) . . . . ?
Cl2 Pd2 P3 C2 180.0(3) . . . . ?
Pd1 Pd2 P3 C2 -34.2(3) . . . . ?
N1 Pd2 P4 C43P 100.3(3) . . . . ?
P3 Pd2 P4 C43P 106.3(7) . . . . ?
Cl2 Pd2 P4 C43P -78.7(2) . . . . ?
Pd1 Pd2 P4 C43P 135.4(2) . . . . ?
N1 Pd2 P4 C37P -139.2(3) . . . . ?
P3 Pd2 P4 C37P -133.2(7) . . . . ?
Cl2 Pd2 P4 C37P 41.8(3) . . . . ?
Pd1 Pd2 P4 C37P -104.1(3) . . . . ?
N1 Pd2 P4 C1 -16.4(3) . . . . ?
P3 Pd2 P4 C1 -10.4(8) . . . . ?
Cl2 Pd2 P4 C1 164.5(3) . . . . ?
Pd1 Pd2 P4 C1 18.7(3) . . . . ?
P1 Pd1 N1 C3 81.4(5) . . . . ?
P2 Pd1 N1 C3 -95.7(6) . . . . ?
Cl1 Pd1 N1 C3 13(3) . . . . ?
Pd2 Pd1 N1 C3 168.9(7) . . . . ?
P1 Pd1 N1 Pd2 -87.5(2) . . . . ?
P2 Pd1 N1 Pd2 95.4(2) . . . . ?
Cl1 Pd1 N1 Pd2 -156(3) . . . . ?
P3 Pd2 N1 C3 107.6(7) . . . . ?
P4 Pd2 N1 C3 -73.0(7) . . . . ?
Cl2 Pd2 N1 C3 53(7) . . . . ?
Pd1 Pd2 N1 C3 -166.8(9) . . . . ?
P3 Pd2 N1 Pd1 -85.6(2) . . . . ?
P4 Pd2 N1 Pd1 93.8(2) . . . . ?
Cl2 Pd2 N1 Pd1 -140(7) . . . . ?
C43P P4 C1 P1 -169.2(4) . . . . ?
C37P P4 C1 P1 82.0(5) . . . . ?
Pd2 P4 C1 P1 -47.8(5) . . . . ?
C1P P1 C1 P4 -179.2(5) . . . . ?
C7P P1 C1 P4 -69.6(5) . . . . ?
Pd1 P1 C1 P4 55.8(5) . . . . ?
C13P P2 C2 P3 -165.2(4) . . . . ?
C19P P2 C2 P3 84.7(4) . . . . ?
Pd1 P2 C2 P3 -46.9(5) . . . . ?
C31P P3 C2 P2 -68.2(5) . . . . ?
C25P P3 C2 P2 -177.5(4) . . . . ?
Pd2 P3 C2 P2 58.3(4) . . . . ?
Pd1 N1 C3 O1 -1.4(10) . . . . ?
Pd2 N1 C3 O1 164.5(6) . . . . ?
Pd1 N1 C3 C4 179.9(6) . . . . ?
Pd2 N1 C3 C4 -14.2(13) . . . . ?
N1 C3 C4 C5 -18.0(14) . . . . ?
O1 C3 C4 C5 163.3(9) . . . . ?
N1 C3 C4 C9 169.4(9) . . . . ?
O1 C3 C4 C9 -9.4(12) . . . . ?
C9 C4 C5 C6 -4.2(16) . . . . ?
C3 C4 C5 C6 -176.7(9) . . . . ?
C4 C5 C6 C7 -1.7(19) . . . . ?
C5 C6 C7 C8 3(2) . . . . ?
C6 C7 C8 C9 1(3) . . . . ?
C5 C4 C9 C8 8.4(16) . . . . ?
C3 C4 C9 C8 -178.6(10) . . . . ?
C7 C8 C9 C4 -7(2) . . . . ?
C1 P1 C1P C2P -34.7(13) . . . . ?
C7P P1 C1P C2P -144.4(13) . . . . ?
Pd1 P1 C1P C2P 89.7(12) . . . . ?
C1 P1 C1P C6P 143.5(11) . . . . ?
C7P P1 C1P C6P 33.8(11) . . . . ?
Pd1 P1 C1P C6P -92.1(11) . . . . ?
C6P C1P C2P C3P 7(3) . . . . ?
P1 C1P C2P C3P -174.9(16) . . . . ?
C1P C2P C3P C4P -5(3) . . . . ?
C2P C3P C4P C5P -3(4) . . . . ?
C3P C4P C5P C6P 7(4) . . . . ?
C2P C1P C6P C5P -1(2) . . . . ?
P1 C1P C6P C5P -179.8(14) . . . . ?
C4P C5P C6P C1P -5(3) . . . . ?
C1P P1 C7P C12P -129.2(8) . . . . ?
C1 P1 C7P C12P 121.4(7) . . . . ?
Pd1 P1 C7P C12P -3.3(8) . . . . ?
C1P P1 C7P C8P 53.4(8) . . . . ?
C1 P1 C7P C8P -56.0(8) . . . . ?
Pd1 P1 C7P C8P 179.3(6) . . . . ?
C12P C7P C8P C9P 3.0(15) . . . . ?
P1 C7P C8P C9P -179.5(9) . . . . ?
C7P C8P C9P C10P -4.0(19) . . . . ?
C8P C9P C10P C11P 2(2) . . . . ?
C9P C10P C11P C12P 0.8(19) . . . . ?
C8P C7P C12P C11P -0.1(14) . . . . ?
P1 C7P C12P C11P -177.6(7) . . . . ?
C10P C11P C12P C7P -1.9(16) . . . . ?
C19P P2 C13P C14P -104.9(8) . . . . ?
C2 P2 C13P C14P 146.2(7) . . . . ?
Pd1 P2 C13P C14P 25.5(8) . . . . ?
C19P P2 C13P C18P 75.7(7) . . . . ?
C2 P2 C13P C18P -33.2(7) . . . . ?
Pd1 P2 C13P C18P -154.0(6) . . . . ?
C18P C13P C14P C15P 0.9(15) . . . . ?
P2 C13P C14P C15P -178.6(10) . . . . ?
C13P C14P C15P C16P -1.2(19) . . . . ?
C14P C15P C16P C17P 1(2) . . . . ?
C15P C16P C17P C18P 0(2) . . . . ?
C16P C17P C18P C13P -0.1(16) . . . . ?
C14P C13P C18P C17P -0.2(13) . . . . ?
P2 C13P C18P C17P 179.3(8) . . . . ?
C13P P2 C19P C24P 137.5(6) . . . . ?
C2 P2 C19P C24P -114.3(7) . . . . ?
Pd1 P2 C19P C24P 13.4(7) . . . . ?
C13P P2 C19P C20P -42.9(8) . . . . ?
C2 P2 C19P C20P 65.3(7) . . . . ?
Pd1 P2 C19P C20P -167.0(6) . . . . ?
C24P C19P C20P C21P -1.7(13) . . . . ?
P2 C19P C20P C21P 178.7(7) . . . . ?
C19P C20P C21P C22P 0.7(16) . . . . ?
C20P C21P C22P C23P -0.8(17) . . . . ?
C21P C22P C23P C24P 1.8(15) . . . . ?
C22P C23P C24P C19P -2.8(14) . . . . ?
C20P C19P C24P C23P 2.7(13) . . . . ?
P2 C19P C24P C23P -177.7(7) . . . . ?
C31P P3 C25P C30P -139.7(7) . . . . ?
C2 P3 C25P C30P -30.2(8) . . . . ?
Pd2 P3 C25P C30P 92.9(7) . . . . ?
C31P P3 C25P C26P 45.1(7) . . . . ?
C2 P3 C25P C26P 154.7(7) . . . . ?
Pd2 P3 C25P C26P -82.2(7) . . . . ?
C30P C25P C26P C27P 0.1(14) . . . . ?
P3 C25P C26P C27P 175.4(8) . . . . ?
C25P C26P C27P C28P 0.9(17) . . . . ?
C26P C27P C28P C29P -1.2(19) . . . . ?
C27P C28P C29P C30P 0.7(18) . . . . ?
C26P C25P C30P C29P -0.6(14) . . . . ?
P3 C25P C30P C29P -175.8(8) . . . . ?
C28P C29P C30P C25P 0.3(16) . . . . ?
C25P P3 C31P C36P -124.7(7) . . . . ?
C2 P3 C31P C36P 126.2(6) . . . . ?
Pd2 P3 C31P C36P 1.7(7) . . . . ?
C25P P3 C31P C32P 54.3(7) . . . . ?
C2 P3 C31P C32P -54.8(7) . . . . ?
Pd2 P3 C31P C32P -179.3(5) . . . . ?
C36P C31P C32P C33P -3.4(14) . . . . ?
P3 C31P C32P C33P 177.6(8) . . . . ?
C31P C32P C33P C34P 2.8(17) . . . . ?
C32P C33P C34P C35P 1(2) . . . . ?
C33P C34P C35P C36P -3.6(18) . . . . ?
C32P C31P C36P C35P 0.4(12) . . . . ?
P3 C31P C36P C35P 179.3(7) . . . . ?
C34P C35P C36P C31P 2.9(14) . . . . ?
C43P P4 C37P C38P 137.8(7) . . . . ?
C1 P4 C37P C38P -113.7(7) . . . . ?
Pd2 P4 C37P C38P 13.3(7) . . . . ?
C43P P4 C37P C42P -46.6(7) . . . . ?
C1 P4 C37P C42P 61.9(7) . . . . ?
Pd2 P4 C37P C42P -171.0(6) . . . . ?
C42P C37P C38P C39P -2.0(12) . . . . ?
P4 C37P C38P C39P 173.8(7) . . . . ?
C37P C38P C39P C40P 2.9(14) . . . . ?
C38P C39P C40P C41P -2.9(15) . . . . ?
C39P C40P C41P C42P 2.0(16) . . . . ?
C40P C41P C42P C37P -1.2(15) . . . . ?
C38P C37P C42P C41P 1.1(12) . . . . ?
P4 C37P C42P C41P -174.7(7) . . . . ?
C37P P4 C43P C44P -93.3(6) . . . . ?
C1 P4 C43P C44P 157.4(6) . . . . ?
Pd2 P4 C43P C44P 34.9(6) . . . . ?
C37P P4 C43P C48P 87.5(7) . . . . ?
C1 P4 C43P C48P -21.7(7) . . . . ?
Pd2 P4 C43P C48P -144.2(6) . . . . ?
C48P C43P C44P C45P -1.2(12) . . . . ?
P4 C43P C44P C45P 179.6(7) . . . . ?
C43P C44P C45P C46P 1.0(14) . . . . ?
C44P C45P C46P C47P 0.1(16) . . . . ?
C45P C46P C47P C48P -0.8(15) . . . . ?
C44P C43P C48P C47P 0.4(13) . . . . ?
P4 C43P C48P C47P 179.5(7) . . . . ?
C46P C47P C48P C43P 0.6(14) . . . . ?
